data_2200853
loop_
_publ_author_name
'Bond, Andrew D.'
'Davies, John E.'

_publ_section_title
;
 <i>n</i>-Decane
;
_journal_issue 2
_journal_name_full 'Acta Crystallographica Section E'
_journal_page_first o196
_journal_page_last o197
_journal_paper_doi 10.1107/S1600536802001332
_journal_volume 58
_journal_year 2002
_chemical_formula_iupac 'C10 H22'
_chemical_formula_moiety 'C10 H22'
_chemical_formula_sum 'C10 H22'
_chemical_formula_weight 142.28
_chemical_melting_point 243
_chemical_name_common n-decane
_chemical_name_systematic n-decane
_space_group_IT_number 2
_symmetry_cell_setting triclinic
_symmetry_space_group_name_Hall '-P 1'
_symmetry_space_group_name_H-M 'P -1'
_atom_sites_solution_hydrogens difmap
_atom_sites_solution_primary direct
_atom_sites_solution_secondary difmap
_cell_angle_alpha 85.9740(10)
_cell_angle_beta 81.463(7)
_cell_angle_gamma 74.652(6)
_cell_formula_units_Z 1
_cell_length_a 4.1741(4)
_cell_length_b 4.7239(6)
_cell_length_c 13.5066(15)
_cell_measurement_reflns_used 3994
_cell_measurement_temperature 150(2)
_cell_measurement_theta_max 27.48
_cell_measurement_theta_min 1.00
_cell_volume 253.85(5)
_computing_cell_refinement 'HKL SCALEPACK (Otwinowski & Minor, 1997)'
_computing_data_collection 'COLLECT (Nonius, 1998)'
_computing_data_reduction
;
 HKL SCALEPACK and DENZO (Otwinowski & Minor, 1997)
;
_computing_molecular_graphics 'XP (Sheldrick, 1993) and CAMERON (Watkin et al., 1996)'
_computing_publication_material SHELXL97
_computing_structure_refinement 'SHELXL97 (Sheldrick, 1997)'
_computing_structure_solution 'SIR92 (Altomare et al., 1994)'
_diffrn_ambient_temperature 150(2)
_diffrn_measured_fraction_theta_full .975
_diffrn_measured_fraction_theta_max .975
_diffrn_measurement_device_type 'Nonius KappaCCD'
_diffrn_measurement_method 'Thin-slice \w and \f scans'
_diffrn_radiation_monochromator graphite
_diffrn_radiation_source 'fine-focus sealed tube'
_diffrn_radiation_type MoK\a
_diffrn_radiation_wavelength .71073
_diffrn_reflns_av_R_equivalents .0686
_diffrn_reflns_av_sigmaI/netI .0554
_diffrn_reflns_limit_h_max 5
_diffrn_reflns_limit_h_min -4
_diffrn_reflns_limit_k_max 6
_diffrn_reflns_limit_k_min -6
_diffrn_reflns_limit_l_max 17
_diffrn_reflns_limit_l_min -15
_diffrn_reflns_number 2851
_diffrn_reflns_theta_full 27.38
_diffrn_reflns_theta_max 27.38
_diffrn_reflns_theta_min 4.58
_diffrn_standards_number 0
_exptl_absorpt_coefficient_mu .051
_exptl_absorpt_correction_type none
_exptl_crystal_colour colourless
_exptl_crystal_density_diffrn .931
_exptl_crystal_density_method 'not measured'
_exptl_crystal_description cylinder
_exptl_crystal_F_000 82
_exptl_crystal_size_rad .15
_refine_diff_density_max .221
_refine_diff_density_min -.176
_refine_ls_extinction_method none
_refine_ls_goodness_of_fit_ref 1.093
_refine_ls_hydrogen_treatment refall
_refine_ls_matrix_type full
_refine_ls_number_parameters 90
_refine_ls_number_reflns 1122
_refine_ls_number_restraints 0
_refine_ls_restrained_S_all 1.093
_refine_ls_R_factor_all .0682
_refine_ls_R_factor_gt .0541
_refine_ls_shift/su_max <0.001
_refine_ls_shift/su_mean .000
_refine_ls_structure_factor_coef Fsqd
_refine_ls_weighting_details 'calc w = 1/[\s^2^(Fo^2^)+(0.0856P)^2^+0.0416P] where P = (Fo^2^+2Fc^2^)/3'
_refine_ls_weighting_scheme calc
_refine_ls_wR_factor_gt .1676
_refine_ls_wR_factor_ref .1807
_reflns_number_gt 865
_reflns_number_total 1122
_reflns_threshold_expression I>2\s(I)
_cod_data_source_file cf6142.cif
_cod_data_source_block I
_cod_database_code 2200853
_cod_database_fobs_code 2200853

loop_
_symmetry_equiv_pos_as_xyz
'x, y, z'
'-x, -y, -z'

loop_
_atom_site_label
_atom_site_fract_x
_atom_site_fract_y
_atom_site_fract_z
_atom_site_U_iso_or_equiv
_atom_site_adp_type
_atom_site_calc_flag
_atom_site_refinement_flags
_atom_site_occupancy
_atom_site_disorder_assembly
_atom_site_disorder_group
_atom_site_type_symbol
C1 .8145(4) .2469(3) .90220(10) .0378(5) Uani d . 1 . . C
H1A 1.032(5) .112(4) .8816(13) .047(4) Uiso d . 1 . . H
H1B .659(4) .132(4) .9203(13) .048(4) Uiso d . 1 . . H
H1C .822(5) .348(4) .9652(15) .058(5) Uiso d . 1 . . H
C2 .7018(3) .4660(3) .81807(9) .0314(4) Uani d . 1 . . C
H2A .865(4) .588(3) .8014(11) .041(4) Uiso d . 1 . . H
H2B .485(4) .594(3) .8401(11) .039(4) Uiso d . 1 . . H
C3 .6817(3) .3198(2) .72290(8) .0269(4) Uani d . 1 . . C
H3A .899(4) .184(3) .7009(11) .032(3) Uiso d . 1 . . H
H3B .523(4) .199(3) .7389(11) .031(3) Uiso d . 1 . . H
C4 .5746(3) .5375(2) .63783(8) .0269(4) Uani d . 1 . . C
H4A .737(4) .654(3) .6228(11) .035(4) Uiso d . 1 . . H
H4B .358(4) .671(3) .6601(11) .032(3) Uiso d . 1 . . H
C5 .5523(3) .3915(2) .54273(8) .0265(4) Uani d . 1 . . C
H5A .767(4) .255(3) .5210(11) .031(3) Uiso d . 1 . . H
H5B .390(4) .270(3) .5587(12) .036(4) Uiso d . 1 . . H

loop_
_atom_site_aniso_label
_atom_site_aniso_U_11
_atom_site_aniso_U_22
_atom_site_aniso_U_33
_atom_site_aniso_U_12
_atom_site_aniso_U_13
_atom_site_aniso_U_23
C1 .0419(8) .0452(9) .0268(7) -.0105(7) -.0103(5) .0040(5)
C2 .0360(7) .0327(7) .0253(6) -.0069(5) -.0073(5) -.0004(5)
C3 .0296(7) .0270(7) .0234(7) -.0060(5) -.0050(5) .0012(5)
C4 .0304(7) .0263(7) .0236(7) -.0058(5) -.0056(5) .0010(5)
C5 .0301(7) .0259(7) .0228(7) -.0058(5) -.0053(5) .0011(5)

loop_
_atom_type_symbol
_atom_type_description
_atom_type_scat_dispersion_real
_atom_type_scat_dispersion_imag
_atom_type_scat_source
C C .0033 .0016 'International Tables Vol C Tables 4.2.6.8 and 6.1.1.4'
H H .0000 .0000 'International Tables Vol C Tables 4.2.6.8 and 6.1.1.4'

loop_
_geom_angle_atom_site_label_1
_geom_angle_atom_site_label_2
_geom_angle_atom_site_label_3
_geom_angle_site_symmetry_1
_geom_angle
C2 C1 H1A . 111.5(10)
C2 C1 H1B . 110.0(10)
H1A C1 H1B . 107.2(16)
C2 C1 H1C . 112.0(10)
H1A C1 H1C . 110.0(15)
H1B C1 H1C . 105.9(14)
C1 C2 C3 . 113.19(11)
C1 C2 H2A . 108.7(9)
C3 C2 H2A . 108.1(9)
C1 C2 H2B . 109.7(9)
C3 C2 H2B . 108.8(9)
H2A C2 H2B . 108.3(13)
C4 C3 C2 . 113.50(10)
C4 C3 H3A . 109.7(9)
C2 C3 H3A . 109.6(8)
C4 C3 H3B . 109.3(9)
C2 C3 H3B . 108.4(9)
H3A C3 H3B . 106.1(13)
C3 C4 C5 . 113.56(9)
C3 C4 H4A . 107.9(9)
C5 C4 H4A . 109.1(9)
C3 C4 H4B . 109.4(9)
C5 C4 H4B . 109.2(9)
H4A C4 H4B . 107.5(13)
C5 C5 C4 2_666 113.69(11)
C5 C5 H5A 2_666 109.7(9)
C4 C5 H5A . 109.6(9)
C5 C5 H5B 2_666 109.2(9)
C4 C5 H5B . 108.8(9)
H5A C5 H5B . 105.5(13)

loop_
_geom_bond_atom_site_label_1
_geom_bond_atom_site_label_2
_geom_bond_site_symmetry_2
_geom_bond_distance
_geom_bond_publ_flag
C1 C2 . 1.5232(18) ?
C1 H1A . .976(18) ?
C1 H1B . .946(18) ?
C1 H1C . 1.01(2) ?
C2 C3 . 1.5242(15) ?
C2 H2A . .994(16) ?
C2 H2B . .963(16) ?
C3 C4 . 1.5233(16) ?
C3 H3A . .979(16) ?
C3 H3B . .974(15) ?
C4 C5 . 1.5257(15) ?
C4 H4A . .972(15) ?
C4 H4B . .976(16) ?
C5 C5 2_666 1.523(2) ?
C5 H5A . .974(16) ?
C5 H5B . .988(16) ?

loop_
_geom_torsion_atom_site_label_1
_geom_torsion_atom_site_label_2
_geom_torsion_atom_site_label_3
_geom_torsion_atom_site_label_4
_geom_torsion_site_symmetry_4
_geom_torsion
C1 C2 C3 C4 . -179.04(11)
C2 C3 C4 C5 . -179.63(9)
C3 C4 C5 C5 2_666 -179.59(12)
